data_7153336
loop_
_publ_author_name
'Mansell, David'
'Rattray, Nicholas'
'Etchells, Laura L.'
'Schwalbe, Carl H.'
'Blake, Alexander J.'
'Torres, Julia'
'Kremer, Carlos'
'Bichenkova, Elena V.'
'Barker, Christopher J.'
'Freeman, Sally'

_publ_section_title
;
 Conformational analysis of the natural iron chelator myo-inositol
 1,2,3-trisphosphate using a pyrene-based fluorescent mimic.
;
_journal_issue 12
_journal_name_full 'Organic &amp; biomolecular chemistry'
_journal_page_first 2850
_journal_page_last 2858
_journal_paper_doi 10.1039/c001078b
_journal_volume 8
_journal_year 2010
_chemical_formula_sum 'C96 H80 O20 P4'
_chemical_formula_weight 1677.48
_chemical_name_systematic
;
4,6-bispyrenoyl-myo-inositol 1,2,3,5-tetrakis(dibenzyl phosphate)

;
_space_group_IT_number 2
_symmetry_cell_setting triclinic
_symmetry_space_group_name_Hall '-P 1'
_symmetry_space_group_name_H-M 'P -1'
_atom_sites_solution_hydrogens geom
_atom_sites_solution_primary direct
_atom_sites_solution_secondary difmap
_audit_creation_method SHELXL-97
_cell_angle_alpha 69.540(2)
_cell_angle_beta 83.666(2)
_cell_angle_gamma 77.071(2)
_cell_formula_units_Z 2
_cell_length_a 15.160(2)
_cell_length_b 15.211(2)
_cell_length_c 19.507(2)
_cell_measurement_reflns_used 5840
_cell_measurement_temperature 150(2)
_cell_measurement_theta_max 23.9545
_cell_measurement_theta_min 2.23
_cell_volume 4105.1(9)
_computing_cell_refinement 'Bruker SAINT version 6.36A (Bruker, 2002)'
_computing_data_collection 'Bruker SMART version 5.625 (Bruker, 2001)'
_computing_data_reduction 'Bruker SAINT; SHELXTL (Sheldrick, 2008)'
_computing_molecular_graphics 'ORTEP(Johnson, 1976)'
_computing_publication_material 'enCIFer(Allen et al.,2004);PLATON(Spek,2003)'
_computing_structure_refinement 'SHELXL-97 (Sheldrick, 2008)'
_computing_structure_solution 'SHELXS-97 (Sheldrick, 2008)'
_diffrn_ambient_temperature 150(2)
_diffrn_detector_area_resol_mean 8.366
_diffrn_measured_fraction_theta_full 0.985
_diffrn_measured_fraction_theta_max 0.985
_diffrn_measurement_device_type 'Bruker SMART APEX CCD area detector'
_diffrn_measurement_method \w
_diffrn_radiation_monochromator graphite
_diffrn_radiation_source 'sealed tube'
_diffrn_radiation_type MoK\a
_diffrn_radiation_wavelength 0.71073
_diffrn_reflns_av_R_equivalents 0.0314
_diffrn_reflns_av_sigmaI/netI 0.0641
_diffrn_reflns_limit_h_max 19
_diffrn_reflns_limit_h_min -19
_diffrn_reflns_limit_k_max 19
_diffrn_reflns_limit_k_min -19
_diffrn_reflns_limit_l_max 25
_diffrn_reflns_limit_l_min -25
_diffrn_reflns_number 37061
_diffrn_reflns_theta_full 27.49
_diffrn_reflns_theta_max 27.49
_diffrn_reflns_theta_min 2.20
_diffrn_standards_decay_% 0
_diffrn_standards_number 0
_exptl_absorpt_coefficient_mu 0.168
_exptl_absorpt_correction_T_max 0.7456
_exptl_absorpt_correction_T_min 0.6735
_exptl_absorpt_correction_type multi-scan
_exptl_absorpt_process_details 'SADABS 2007/2'
_exptl_crystal_colour colourless
_exptl_crystal_density_diffrn 1.357
_exptl_crystal_density_method 'not measured'
_exptl_crystal_description column
_exptl_crystal_F_000 1752
_exptl_crystal_size_max 0.28
_exptl_crystal_size_mid 0.16
_exptl_crystal_size_min 0.09
_refine_diff_density_max 0.752
_refine_diff_density_min -0.367
_refine_diff_density_rms 0.055
_refine_ls_extinction_method none
_refine_ls_goodness_of_fit_ref 1.033
_refine_ls_hydrogen_treatment constr
_refine_ls_matrix_type full
_refine_ls_number_parameters 1093
_refine_ls_number_reflns 18574
_refine_ls_number_restraints 90
_refine_ls_restrained_S_all 1.033
_refine_ls_R_factor_all 0.0992
_refine_ls_R_factor_gt 0.0593
_refine_ls_shift/su_max 0.003
_refine_ls_shift/su_mean 0.000
_refine_ls_structure_factor_coef Fsqd
_refine_ls_weighting_details 'calc w=1/[\s^2^(Fo^2^)+(0.0781P)^2^+0.0609P] where P=(Fo^2^+2Fc^2^)/3'
_refine_ls_weighting_scheme calc
_refine_ls_wR_factor_gt 0.1384
_refine_ls_wR_factor_ref 0.1535
_reflns_number_gt 11805
_reflns_number_total 18574
_reflns_threshold_expression >2sigma(I)
_cod_data_source_file c001078b.txt
_cod_data_source_block csdm55
_cod_depositor_comments
;
The following automatic conversions were performed:

'_symmetry_cell_setting' value 'Triclinic' changed to 'triclinic'
according to /home/saulius/struct/CIF-dictionaries/cif_core.dic
dictionary named 'cif_core.dic' version 2.4.2 from
2011-04-26.

'_exptl_absorpt_correction_type' value 'MULTI-SCAN'
changed to 'multi-scan' according to
/home/saulius/struct/CIF-dictionaries/cif_core.dic dictionary named
'cif_core.dic' version 2.4.2 from 2011-04-26.

Automatic conversion script
Id: cif_fix_values 1891 2012-01-12 08:04:46Z andrius 
;
_cod_original_sg_symbol_H-M P-1
_cod_database_code 7153336

loop_
_symmetry_equiv_pos_as_xyz
'x, y, z'
'-x, -y, -z'

loop_
_atom_site_label
_atom_site_type_symbol
_atom_site_fract_x
_atom_site_fract_y
_atom_site_fract_z
_atom_site_U_iso_or_equiv
_atom_site_adp_type
_atom_site_occupancy
_atom_site_symmetry_multiplicity
_atom_site_calc_flag
_atom_site_refinement_flags
_atom_site_disorder_assembly
_atom_site_disorder_group
P1 P 0.78878(4) 0.16505(5) 0.06083(3) 0.03478(16) Uani 1 1 d . B .
P2 P 0.47778(4) 0.15748(5) 0.07497(4) 0.03496(16) Uani 1 1 d . . .
P3 P 0.36031(4) 0.49781(4) 0.07324(3) 0.03178(15) Uani 1 1 d . . .
P4 P 0.60670(4) 0.27422(4) 0.37954(3) 0.03293(15) Uani 1 1 d . . .
O1 O 0.69450(10) 0.17194(11) 0.10307(8) 0.0332(4) Uani 1 1 d . . .
O2 O 0.51135(10) 0.20484(11) 0.12390(8) 0.0323(4) Uani 1 1 d . A .
O3 O 0.41558(10) 0.39192(11) 0.09589(8) 0.0319(4) Uani 1 1 d . . .
O4 O 0.44582(10) 0.39600(10) 0.23609(8) 0.0285(3) Uani 1 1 d . A .
O5 O 0.57677(10) 0.24046(11) 0.31926(8) 0.0317(4) Uani 1 1 d . . .
O6 O 0.73624(10) 0.19086(10) 0.23600(8) 0.0304(4) Uani 1 1 d . A .
O7 O 0.77221(12) 0.13120(12) -0.00280(9) 0.0426(4) Uani 1 1 d . . .
O8 O 0.84271(13) 0.07226(13) 0.11577(11) 0.0562(5) Uani 1 1 d . . .
O9 O 0.82740(11) 0.25087(12) 0.03971(9) 0.0408(4) Uani 1 1 d . . .
O10 O 0.51156(12) 0.04830(12) 0.11413(10) 0.0455(5) Uani 1 1 d . A .
O11 O 0.37281(17) 0.1687(2) 0.1037(2) 0.0409(8) Uani 0.709(5) 1 d P A 3
O11P O 0.3819(6) 0.1850(6) 0.0678(5) 0.047(2) Uiso 0.291(5) 1 d P A 4
O12 O 0.50117(13) 0.19366(13) -0.00223(9) 0.0501(5) Uani 1 1 d . A .
O13 O 0.27354(11) 0.48021(11) 0.12362(9) 0.0383(4) Uani 1 1 d . . .
O14 O 0.33252(11) 0.52101(12) -0.00697(9) 0.0429(4) Uani 1 1 d . . .
O15 O 0.40556(11) 0.57065(11) 0.07743(9) 0.0399(4) Uani 1 1 d . . .
O16 O 0.34212(12) 0.30430(12) 0.28776(9) 0.0413(4) Uani 1 1 d . A .
O17 O 0.60869(11) 0.18285(11) 0.44914(8) 0.0389(4) Uani 1 1 d . . .
O18 O 0.52106(12) 0.35069(12) 0.38720(9) 0.0394(4) Uani 1 1 d . . .
O19 O 0.69206(12) 0.30570(12) 0.36703(9) 0.0435(4) Uani 1 1 d . . .
O20 O 0.71428(12) 0.04383(12) 0.30610(10) 0.0453(5) Uani 1 1 d . A .
C1 C 0.65116(15) 0.25073(16) 0.12725(12) 0.0282(5) Uani 1 1 d . A .
H1 H 0.6863 0.3033 0.1089 0.034 Uiso 1 1 calc R . .
C2 C 0.55717(15) 0.28539(16) 0.09668(12) 0.0286(5) Uani 1 1 d . . .
H2 H 0.5606 0.3095 0.0419 0.034 Uiso 1 1 calc R A .
C3 C 0.50428(14) 0.36313(16) 0.12575(12) 0.0276(5) Uani 1 1 d . A .
H3 H 0.5353 0.4189 0.1103 0.033 Uiso 1 1 calc R . .
C4 C 0.49563(15) 0.32268(15) 0.20874(11) 0.0279(5) Uani 1 1 d . . .
H4 H 0.4630 0.2682 0.2234 0.033 Uiso 1 1 calc R A .
C5 C 0.58840(15) 0.28796(16) 0.24162(11) 0.0275(5) Uani 1 1 d . A .
H5 H 0.6192 0.3430 0.2321 0.033 Uiso 1 1 calc R . .
C6 C 0.64552(14) 0.21420(16) 0.21053(12) 0.0276(5) Uani 1 1 d . . .
H6 H 0.6192 0.1551 0.2279 0.033 Uiso 1 1 calc R A .
C7 C 0.7255(2) 0.20123(19) -0.06687(14) 0.0539(8) Uani 1 1 d D . .
H7A H 0.7601 0.2529 -0.0901 0.065 Uiso 1 1 calc R . .
H7B H 0.6648 0.2303 -0.0517 0.065 Uiso 1 1 calc R . .
C8 C 0.71597(19) 0.15465(17) -0.12081(13) 0.0397(6) Uani 1 1 d D . .
C9 C 0.63102(19) 0.15366(19) -0.13981(14) 0.0460(7) Uani 1 1 d D . .
H9 H 0.5786 0.1788 -0.1159 0.055 Uiso 1 1 calc R . .
C10 C 0.6218(2) 0.1160(2) -0.19363(15) 0.0496(7) Uani 1 1 d D . .
H10 H 0.5634 0.1157 -0.2067 0.060 Uiso 1 1 calc R . .
C11 C 0.6981(2) 0.0794(2) -0.22772(15) 0.0505(7) Uani 1 1 d D . .
H11 H 0.6922 0.0534 -0.2644 0.061 Uiso 1 1 calc R . .
C12 C 0.78264(19) 0.0800(2) -0.20910(15) 0.0515(7) Uani 1 1 d D . .
H12 H 0.8350 0.0548 -0.2330 0.062 Uiso 1 1 calc R . .
C13 C 0.79140(19) 0.11729(19) -0.15560(15) 0.0463(7) Uani 1 1 d D . .
H13 H 0.8500 0.1172 -0.1426 0.056 Uiso 1 1 calc R . .
C14 C 0.9361(3) 0.0409(3) 0.1046(3) 0.0447(14) Uiso 0.585(6) 1 d PD B 1
H14A H 0.9710 0.0768 0.1215 0.054 Uiso 0.585(6) 1 calc PR B 1
H14B H 0.9505 0.0524 0.0518 0.054 Uiso 0.585(6) 1 calc PR B 1
C15 C 0.9614(3) -0.0637(3) 0.1467(2) 0.0273(10) Uiso 0.585(6) 1 d PD B 1
C16 C 0.9755(5) -0.0953(4) 0.2207(3) 0.041(2) Uiso 0.585(6) 1 d PD B 1
H16 H 0.9683 -0.0518 0.2469 0.049 Uiso 0.585(6) 1 calc PR B 1
C17 C 1.0016(4) -0.1966(5) 0.2563(3) 0.0592(16) Uiso 0.585(6) 1 d PD B 1
H17 H 1.0101 -0.2213 0.3076 0.071 Uiso 0.585(6) 1 calc PR B 1
C18 C 1.0140(5) -0.2568(5) 0.2186(5) 0.070(2) Uiso 0.585(6) 1 d PD B 1
H18 H 1.0337 -0.3235 0.2428 0.084 Uiso 0.585(6) 1 calc PR B 1
C19 C 0.9986(5) -0.2233(5) 0.1457(5) 0.088(2) Uiso 0.585(6) 1 d PD B 1
H19 H 1.0081 -0.2665 0.1190 0.106 Uiso 0.585(6) 1 calc PR B 1
C20 C 0.9697(4) -0.1283(4) 0.1112(3) 0.0575(16) Uiso 0.585(6) 1 d PD B 1
H20 H 0.9550 -0.1062 0.0611 0.069 Uiso 0.585(6) 1 calc PR B 1
C14P C 0.8975(10) -0.0009(9) 0.0898(7) 0.150(6) Uiso 0.415(6) 1 d PD B 2
H14C H 0.9477 0.0250 0.0578 0.180 Uiso 0.415(6) 1 calc PR B 2
H14D H 0.8602 -0.0184 0.0599 0.180 Uiso 0.415(6) 1 calc PR B 2
C15P C 0.9367(6) -0.0902(5) 0.1516(4) 0.052(2) Uiso 0.415(6) 1 d PD B 2
C16P C 0.9582(9) -0.0865(8) 0.2161(6) 0.079(5) Uiso 0.415(6) 1 d PD B 2
H16P H 0.9460 -0.0260 0.2229 0.094 Uiso 0.415(6) 1 calc PR B 2
C17P C 0.9962(4) -0.1644(5) 0.2716(4) 0.0402(19) Uiso 0.415(6) 1 d PD B 2
H17P H 1.0087 -0.1601 0.3168 0.048 Uiso 0.415(6) 1 calc PR B 2
C18P C 1.0151(4) -0.2493(5) 0.2586(4) 0.0397(18) Uiso 0.415(6) 1 d PD B 2
H18P H 1.0407 -0.3058 0.2963 0.048 Uiso 0.415(6) 1 calc PR B 2
C19P C 0.9989(5) -0.2559(5) 0.1935(4) 0.038(2) Uiso 0.415(6) 1 d PD B 2
H19P H 1.0157 -0.3158 0.1857 0.046 Uiso 0.415(6) 1 calc PR B 2
C20P C 0.9588(6) -0.1775(6) 0.1398(5) 0.066(2) Uiso 0.415(6) 1 d PD B 2
H20P H 0.9459 -0.1822 0.0948 0.079 Uiso 0.415(6) 1 calc PR B 2
C21 C 0.5783(2) -0.0097(2) 0.08042(15) 0.0544(8) Uani 1 1 d . . .
H21A H 0.6163 0.0314 0.0444 0.065 Uiso 1 1 calc R A .
H21B H 0.5472 -0.0382 0.0539 0.065 Uiso 1 1 calc R . .
C22 C 0.63737(18) -0.08784(18) 0.13640(14) 0.0405(6) Uani 1 1 d . A .
C23 C 0.6558(2) -0.17947(19) 0.13426(17) 0.0534(7) Uani 1 1 d . . .
H23 H 0.6265 -0.1940 0.1001 0.064 Uiso 1 1 calc R A .
C24 C 0.7164(2) -0.2505(2) 0.18127(18) 0.0576(8) Uani 1 1 d . A .
H24 H 0.7302 -0.3130 0.1780 0.069 Uiso 1 1 calc R . .
C25 C 0.7565(2) -0.2320(2) 0.23221(18) 0.0605(8) Uani 1 1 d . . .
H25 H 0.7977 -0.2813 0.2649 0.073 Uiso 1 1 calc R A .
C26 C 0.7369(2) -0.1408(2) 0.23604(18) 0.0628(9) Uani 1 1 d . A .
H26 H 0.7641 -0.1277 0.2721 0.075 Uiso 1 1 calc R . .
C27 C 0.6787(2) -0.0690(2) 0.18834(16) 0.0522(7) Uani 1 1 d . . .
H27 H 0.6665 -0.0061 0.1909 0.063 Uiso 1 1 calc R A .
C28 C 0.3092(2) 0.1386(3) 0.0713(2) 0.0436(11) Uani 0.709(5) 1 d PD A 3
H28A H 0.3106 0.0694 0.0962 0.052 Uiso 0.709(5) 1 calc PR A 3
H28B H 0.3263 0.1491 0.0189 0.052 Uiso 0.709(5) 1 calc PR A 3
C29 C 0.2154(2) 0.1945(2) 0.0781(2) 0.0350(9) Uani 0.709(5) 1 d PD A 3
C30 C 0.1946(3) 0.2574(3) 0.1170(2) 0.0418(11) Uani 0.709(5) 1 d PD A 3
H30 H 0.2398 0.2663 0.1405 0.050 Uiso 0.709(5) 1 d P A 3
C31 C 0.1063(4) 0.3072(3) 0.1215(3) 0.0479(12) Uani 0.709(5) 1 d PD A 3
H31 H 0.0921 0.3502 0.1484 0.057 Uiso 0.709(5) 1 calc PR A 3
C32 C 0.0403(3) 0.2925(3) 0.0860(2) 0.0435(10) Uani 0.709(5) 1 d PD A 3
H32 H -0.0203 0.3262 0.0880 0.052 Uiso 0.709(5) 1 calc PR A 3
C33 C 0.0609(3) 0.2294(4) 0.0475(3) 0.0565(13) Uani 0.709(5) 1 d PD A 3
H33 H 0.0145 0.2196 0.0236 0.068 Uiso 0.709(5) 1 calc PR A 3
C34 C 0.1467(4) 0.1816(3) 0.0435(3) 0.0580(13) Uani 0.709(5) 1 d PD A 3
H34 H 0.1602 0.1385 0.0166 0.070 Uiso 0.709(5) 1 calc PR A 3
C28P C 0.3239(7) 0.1745(7) 0.1335(5) 0.041(3) Uiso 0.291(5) 1 d P A 4
H28C H 0.3355 0.2167 0.1589 0.050 Uiso 0.291(5) 1 calc PR A 4
H28D H 0.3378 0.1076 0.1671 0.050 Uiso 0.291(5) 1 calc PR A 4
C29P C 0.2266(5) 0.2005(3) 0.1138(5) 0.044(3) Uiso 0.291(5) 1 d PG A 4
C30P C 0.1691(4) 0.2754(3) 0.1312(3) 0.075(7) Uiso 0.291(5) 1 d PG A 4
H30P H 0.1911 0.3082 0.1571 0.090 Uiso 0.291(5) 1 calc PR A 4
C31P C 0.0795(4) 0.3024(4) 0.1106(5) 0.077(8) Uiso 0.291(5) 1 d PG A 4
H31P H 0.0402 0.3536 0.1225 0.093 Uiso 0.291(5) 1 calc PR A 4
C32P C 0.0473(5) 0.2545(5) 0.0727(7) 0.054(4) Uiso 0.291(5) 1 d PG A 4
H32P H -0.0140 0.2729 0.0586 0.065 Uiso 0.291(5) 1 calc PR A 4
C33P C 0.1048(7) 0.1796(5) 0.0553(5) 0.132(11) Uiso 0.291(5) 1 d PG A 4
H33P H 0.0828 0.1468 0.0294 0.159 Uiso 0.291(5) 1 calc PR A 4
C34P C 0.1944(6) 0.1526(4) 0.0759(5) 0.069(4) Uiso 0.291(5) 1 d PG A 4
H34P H 0.2337 0.1014 0.0641 0.083 Uiso 0.291(5) 1 calc PR A 4
C35 C 0.20061(18) 0.56246(17) 0.12005(15) 0.0455(7) Uani 1 1 d G . .
H35A H 0.1904 0.6035 0.0684 0.055 Uiso 1 1 calc R . .
H35B H 0.2172 0.6011 0.1465 0.055 Uiso 1 1 calc R . .
C36 C 0.11630(17) 0.52726(18) 0.15423(14) 0.0390(6) Uani 1 1 d . . .
C37 C 0.11422(19) 0.4695(2) 0.22652(15) 0.0492(7) Uani 1 1 d . . .
H37 H 0.1678 0.4480 0.2537 0.059 Uiso 1 1 calc R . .
C38 C 0.0352(2) 0.4432(2) 0.25934(18) 0.0637(9) Uani 1 1 d . . .
H38 H 0.0343 0.4027 0.3090 0.076 Uiso 1 1 calc R . .
C39 C -0.0430(2) 0.4750(3) 0.2207(2) 0.0762(11) Uani 1 1 d . . .
H39 H -0.0979 0.4576 0.2441 0.091 Uiso 1 1 calc R . .
C40 C -0.0418(2) 0.5315(3) 0.1490(2) 0.0750(10) Uani 1 1 d . . .
H40 H -0.0958 0.5533 0.1223 0.090 Uiso 1 1 calc R . .
C41 C 0.0382(2) 0.5571(2) 0.11505(17) 0.0537(7) Uani 1 1 d . . .
H41 H 0.0394 0.5951 0.0647 0.064 Uiso 1 1 calc R . .
C42 C 0.2842(2) 0.4594(3) -0.02542(15) 0.0681(10) Uani 1 1 d . . .
H42A H 0.2180 0.4833 -0.0228 0.082 Uiso 1 1 calc R . .
H42B H 0.2985 0.3932 0.0095 0.082 Uiso 1 1 calc R . .
C43 C 0.31384(19) 0.4610(2) -0.10088(14) 0.0439(7) Uani 1 1 d . . .
C44 C 0.26241(19) 0.52034(19) -0.15985(14) 0.0450(7) Uani 1 1 d . . .
H44 H 0.2069 0.5600 -0.1522 0.054 Uiso 1 1 calc R . .
C45 C 0.2914(2) 0.5224(2) -0.23021(16) 0.0591(9) Uani 1 1 d . . .
H45 H 0.2555 0.5628 -0.2707 0.071 Uiso 1 1 calc R . .
C46 C 0.3714(3) 0.4663(3) -0.2411(2) 0.0719(11) Uani 1 1 d . . .
H46 H 0.3912 0.4674 -0.2893 0.086 Uiso 1 1 calc R . .
C47 C 0.4236(3) 0.4084(3) -0.1832(3) 0.0772(11) Uani 1 1 d . . .
H47 H 0.4799 0.3702 -0.1913 0.093 Uiso 1 1 calc R . .
C48 C 0.3947(2) 0.4052(2) -0.1128(2) 0.0618(9) Uani 1 1 d . . .
H48 H 0.4308 0.3642 -0.0726 0.074 Uiso 1 1 calc R . .
C49 C 0.37043(15) 0.37559(16) 0.27830(12) 0.0307(5) Uani 1 1 d . . .
C50 C 0.32754(15) 0.45303(16) 0.30796(12) 0.0290(5) Uani 1 1 d . A .
C51 C 0.27549(15) 0.43309(16) 0.37388(12) 0.0302(5) Uani 1 1 d . . .
C52 C 0.26861(18) 0.33758(17) 0.42116(13) 0.0385(6) Uani 1 1 d . A .
H52 H 0.2997 0.2843 0.4074 0.046 Uiso 1 1 calc R . .
C53 C 0.21908(19) 0.32242(19) 0.48428(14) 0.0469(7) Uani 1 1 d . . .
H53 H 0.2173 0.2584 0.5144 0.056 Uiso 1 1 calc R A .
C54 C 0.16918(18) 0.39884(19) 0.50771(14) 0.0425(6) Uani 1 1 d . A .
C55 C 0.1158(2) 0.3834(2) 0.57247(15) 0.0568(8) Uani 1 1 d . . .
H55 H 0.1116 0.3200 0.6026 0.068 Uiso 1 1 calc R A .
C56 C 0.0691(2) 0.4601(2) 0.59281(17) 0.0674(9) Uani 1 1 d . A .
H56 H 0.0327 0.4492 0.6367 0.081 Uiso 1 1 calc R . .
C57 C 0.0751(2) 0.5521(2) 0.54983(17) 0.0603(8) Uani 1 1 d . . .
H57 H 0.0420 0.6040 0.5643 0.072 Uiso 1 1 calc R A .
C58 C 0.12850(18) 0.57105(19) 0.48556(14) 0.0436(6) Uani 1 1 d . A .
C59 C 0.13684(19) 0.66624(19) 0.44025(15) 0.0479(7) Uani 1 1 d . . .
H59 H 0.1043 0.7189 0.4541 0.058 Uiso 1 1 calc R A .
C60 C 0.18897(18) 0.68273(18) 0.37931(14) 0.0430(6) Uani 1 1 d . A .
H60 H 0.1945 0.7467 0.3518 0.052 Uiso 1 1 calc R . .
C61 C 0.23706(16) 0.60621(16) 0.35414(13) 0.0338(5) Uani 1 1 d . . .
C62 C 0.29123(17) 0.62199(17) 0.29039(13) 0.0367(6) Uani 1 1 d . A .
H62 H 0.2975 0.6854 0.2621 0.044 Uiso 1 1 calc R . .
C63 C 0.33588(16) 0.54712(16) 0.26767(13) 0.0325(5) Uani 1 1 d . . .
H63 H 0.3728 0.5595 0.2241 0.039 Uiso 1 1 calc R A .
C64 C 0.22989(15) 0.51053(16) 0.39705(12) 0.0313(5) Uani 1 1 d . A .
C65 C 0.17562(17) 0.49368(18) 0.46364(13) 0.0360(6) Uani 1 1 d . . .
C66 C 0.5326(2) 0.1360(2) 0.47064(17) 0.0640(9) Uani 1 1 d . . .
H66A H 0.5282 0.1016 0.4369 0.077 Uiso 1 1 calc R . .
H66B H 0.4759 0.1839 0.4688 0.077 Uiso 1 1 calc R . .
C67 C 0.54615(18) 0.06672(19) 0.54713(14) 0.0412(6) Uani 1 1 d . . .
C68 C 0.6149(2) -0.0118(2) 0.56129(16) 0.0511(7) Uani 1 1 d . . .
H68 H 0.6536 -0.0223 0.5219 0.061 Uiso 1 1 calc R . .
C69 C 0.6297(3) -0.0754(2) 0.6300(2) 0.0718(10) Uani 1 1 d . . .
H69 H 0.6786 -0.1289 0.6379 0.086 Uiso 1 1 calc R . .
C70 C 0.5771(3) -0.0638(3) 0.6856(2) 0.0842(13) Uani 1 1 d . . .
H70 H 0.5879 -0.1096 0.7331 0.101 Uiso 1 1 calc R . .
C71 C 0.5069(3) 0.0130(4) 0.6763(2) 0.0952(15) Uani 1 1 d . . .
H71 H 0.4691 0.0209 0.7168 0.114 Uiso 1 1 calc R . .
C72 C 0.4916(2) 0.0809(3) 0.6049(2) 0.0715(10) Uani 1 1 d . . .
H72 H 0.4441 0.1356 0.5972 0.086 Uiso 1 1 calc R . .
C73 C 0.5269(2) 0.41768(19) 0.42464(14) 0.0473(7) Uani 1 1 d . . .
H73A H 0.4836 0.4785 0.4033 0.057 Uiso 1 1 calc R . .
H73B H 0.5886 0.4318 0.4168 0.057 Uiso 1 1 calc R . .
C74 C 0.50610(19) 0.37724(18) 0.50535(14) 0.0414(6) Uani 1 1 d . . .
C75 C 0.5753(2) 0.3288(2) 0.55307(15) 0.0490(7) Uani 1 1 d . . .
H75 H 0.6365 0.3224 0.5351 0.059 Uiso 1 1 calc R . .
C76 C 0.5556(2) 0.2894(2) 0.62751(16) 0.0575(8) Uani 1 1 d . . .
H76 H 0.6034 0.2556 0.6602 0.069 Uiso 1 1 calc R . .
C77 C 0.4680(2) 0.2988(2) 0.65403(16) 0.0576(8) Uani 1 1 d . . .
H77 H 0.4550 0.2711 0.7049 0.069 Uiso 1 1 calc R . .
C78 C 0.3991(2) 0.3482(2) 0.60716(17) 0.0577(8) Uani 1 1 d . . .
H78 H 0.3381 0.3554 0.6255 0.069 Uiso 1 1 calc R . .
C79 C 0.4181(2) 0.3881(2) 0.53267(16) 0.0505(7) Uani 1 1 d . . .
H79 H 0.3701 0.4230 0.5004 0.061 Uiso 1 1 calc R . .
C80 C 0.76284(16) 0.10112(17) 0.28500(12) 0.0322(5) Uani 1 1 d . . .
C81 C 0.85798(15) 0.08524(16) 0.30537(12) 0.0305(5) Uani 1 1 d . A .
C82 C 0.91692(16) 0.13892(17) 0.25711(13) 0.0353(6) Uani 1 1 d . . .
H82 H 0.8939 0.1894 0.2144 0.042 Uiso 1 1 calc R A .
C83 C 1.00765(17) 0.12000(18) 0.27032(14) 0.0393(6) Uani 1 1 d . A .
H83 H 1.0465 0.1567 0.2362 0.047 Uiso 1 1 calc R . .
C84 C 1.04354(16) 0.04750(18) 0.33331(14) 0.0358(6) Uani 1 1 d . . .
C85 C 1.13795(17) 0.0256(2) 0.34810(16) 0.0440(6) Uani 1 1 d . A .
H85 H 1.1778 0.0607 0.3138 0.053 Uiso 1 1 calc R . .
C86 C 1.17115(18) -0.0428(2) 0.40870(17) 0.0483(7) Uani 1 1 d . . .
H86 H 1.2344 -0.0563 0.4159 0.058 Uiso 1 1 calc R A .
C87 C 1.11472(18) -0.09630(18) 0.46306(15) 0.0424(6) Uani 1 1 d . A .
C88 C 1.1475(2) -0.1649(2) 0.52835(17) 0.0518(8) Uani 1 1 d . . .
H88 H 1.2103 -0.1781 0.5373 0.062 Uiso 1 1 calc R A .
C89 C 1.0906(2) -0.21376(19) 0.58007(16) 0.0533(8) Uani 1 1 d . A .
H89 H 1.1145 -0.2603 0.6242 0.064 Uiso 1 1 calc R . .
C90 C 0.9991(2) -0.19611(18) 0.56866(15) 0.0476(7) Uani 1 1 d . . .
H90 H 0.9607 -0.2303 0.6052 0.057 Uiso 1 1 calc R A .
C91 C 0.96204(18) -0.12808(17) 0.50348(14) 0.0383(6) Uani 1 1 d . A .
C92 C 0.86836(18) -0.10716(17) 0.48912(14) 0.0396(6) Uani 1 1 d . . .
H92 H 0.8286 -0.1404 0.5249 0.048 Uiso 1 1 calc R A .
C93 C 0.83408(17) -0.04146(17) 0.42618(13) 0.0358(6) Uani 1 1 d . A .
H93 H 0.7713 -0.0308 0.4184 0.043 Uiso 1 1 calc R . .
C94 C 0.89054(15) 0.01267(16) 0.37080(12) 0.0303(5) Uani 1 1 d . . .
C95 C 0.98453(16) -0.00553(16) 0.38471(13) 0.0331(5) Uani 1 1 d . A .
C96 C 1.02041(17) -0.07710(17) 0.45008(14) 0.0363(6) Uani 1 1 d . . .

loop_
_atom_site_aniso_label
_atom_site_aniso_U_11
_atom_site_aniso_U_22
_atom_site_aniso_U_33
_atom_site_aniso_U_23
_atom_site_aniso_U_13
_atom_site_aniso_U_12
P1 0.0307(3) 0.0359(4) 0.0309(3) -0.0076(3) -0.0036(3) 0.0024(3)
P2 0.0350(4) 0.0360(4) 0.0369(4) -0.0170(3) -0.0095(3) -0.0011(3)
P3 0.0306(3) 0.0345(3) 0.0238(3) -0.0012(3) -0.0027(2) -0.0068(3)
P4 0.0420(4) 0.0321(3) 0.0227(3) -0.0051(3) -0.0084(3) -0.0064(3)
O1 0.0349(9) 0.0346(9) 0.0316(9) -0.0131(7) 0.0015(7) -0.0079(7)
O2 0.0357(9) 0.0386(9) 0.0253(8) -0.0104(7) -0.0014(7) -0.0134(7)
O3 0.0283(8) 0.0370(9) 0.0294(9) -0.0095(7) -0.0073(7) -0.0044(7)
O4 0.0313(8) 0.0272(8) 0.0251(8) -0.0074(7) 0.0004(7) -0.0051(7)
O5 0.0406(9) 0.0316(9) 0.0212(8) -0.0057(7) -0.0031(7) -0.0081(7)
O6 0.0288(8) 0.0300(9) 0.0298(9) -0.0059(7) -0.0064(7) -0.0044(7)
O7 0.0531(11) 0.0368(10) 0.0312(9) -0.0114(8) -0.0018(8) 0.0046(8)
O8 0.0472(12) 0.0459(11) 0.0607(13) -0.0078(10) -0.0168(10) 0.0110(9)
O9 0.0303(9) 0.0452(10) 0.0411(10) -0.0092(8) 0.0018(8) -0.0060(8)
O10 0.0553(12) 0.0350(10) 0.0406(10) -0.0125(8) 0.0060(9) -0.0021(8)
O11 0.0238(14) 0.0619(19) 0.047(2) -0.0276(16) 0.0028(14) -0.0155(12)
O12 0.0750(14) 0.0447(11) 0.0315(10) -0.0153(8) -0.0147(9) -0.0036(10)
O13 0.0343(9) 0.0323(9) 0.0370(10) -0.0015(8) 0.0040(7) -0.0032(7)
O14 0.0450(10) 0.0529(11) 0.0251(9) 0.0015(8) -0.0080(8) -0.0189(9)
O15 0.0421(10) 0.0356(9) 0.0375(10) -0.0040(8) -0.0027(8) -0.0117(8)
O16 0.0482(11) 0.0369(10) 0.0442(11) -0.0204(8) 0.0134(8) -0.0158(8)
O17 0.0490(10) 0.0373(10) 0.0264(9) -0.0009(7) -0.0076(8) -0.0136(8)
O18 0.0497(11) 0.0393(10) 0.0310(9) -0.0162(8) -0.0111(8) -0.0006(8)
O19 0.0467(11) 0.0470(11) 0.0332(10) -0.0028(8) -0.0125(8) -0.0137(8)
O20 0.0421(11) 0.0371(10) 0.0521(11) -0.0014(9) -0.0175(9) -0.0132(8)
C1 0.0298(12) 0.0295(12) 0.0244(12) -0.0086(10) 0.0010(9) -0.0059(10)
C2 0.0314(12) 0.0340(13) 0.0192(11) -0.0057(10) -0.0002(9) -0.0096(10)
C3 0.0248(11) 0.0313(12) 0.0236(11) -0.0046(10) -0.0046(9) -0.0053(9)
C4 0.0338(13) 0.0264(12) 0.0222(11) -0.0071(9) -0.0007(9) -0.0054(10)
C5 0.0322(12) 0.0292(12) 0.0189(11) -0.0048(9) -0.0013(9) -0.0067(10)
C6 0.0282(12) 0.0292(12) 0.0236(11) -0.0056(9) -0.0042(9) -0.0057(9)
C7 0.085(2) 0.0347(15) 0.0347(15) -0.0086(12) -0.0080(15) -0.0004(14)
C8 0.0593(18) 0.0278(13) 0.0270(13) -0.0055(11) 0.0005(12) -0.0058(12)
C9 0.0528(17) 0.0428(16) 0.0325(14) -0.0066(12) 0.0093(12) -0.0050(13)
C10 0.0509(17) 0.0579(18) 0.0374(15) -0.0087(14) 0.0016(13) -0.0188(14)
C11 0.0606(19) 0.0598(19) 0.0384(16) -0.0230(14) 0.0030(14) -0.0186(15)
C12 0.0490(17) 0.0639(19) 0.0486(17) -0.0299(15) 0.0097(14) -0.0128(14)
C13 0.0479(16) 0.0516(17) 0.0443(16) -0.0211(14) -0.0015(13) -0.0118(13)
C21 0.076(2) 0.0416(16) 0.0401(16) -0.0189(13) -0.0078(15) 0.0107(15)
C22 0.0429(15) 0.0375(14) 0.0395(15) -0.0137(12) 0.0010(12) -0.0050(11)
C23 0.0591(19) 0.0391(16) 0.065(2) -0.0193(15) -0.0154(15) -0.0072(14)
C24 0.0595(19) 0.0336(15) 0.076(2) -0.0143(15) -0.0107(17) -0.0038(14)
C25 0.0509(19) 0.0523(19) 0.068(2) -0.0044(16) -0.0153(16) -0.0096(15)
C26 0.066(2) 0.065(2) 0.063(2) -0.0219(17) -0.0206(17) -0.0143(17)
C27 0.0599(19) 0.0460(17) 0.0535(18) -0.0203(14) -0.0089(15) -0.0071(14)
C28 0.033(2) 0.051(2) 0.056(2) -0.026(2) -0.0067(17) -0.0112(17)
C29 0.036(2) 0.031(2) 0.033(2) -0.0050(17) -0.0022(16) -0.0061(15)
C30 0.038(2) 0.051(3) 0.038(2) -0.007(2) 0.005(2) -0.027(2)
C31 0.049(3) 0.035(2) 0.055(3) -0.011(2) 0.006(2) -0.010(2)
C32 0.041(2) 0.039(2) 0.044(2) -0.013(2) -0.0075(18) 0.0052(17)
C33 0.044(3) 0.069(3) 0.068(3) -0.041(3) -0.013(2) 0.001(2)
C34 0.044(3) 0.071(3) 0.064(3) -0.033(2) -0.022(2) 0.006(2)
C35 0.0468(16) 0.0314(14) 0.0484(17) -0.0056(12) -0.0001(13) -0.0011(12)
C36 0.0361(14) 0.0361(14) 0.0433(15) -0.0149(12) 0.0000(12) -0.0023(11)
C37 0.0426(16) 0.0607(18) 0.0412(16) -0.0144(14) -0.0002(13) -0.0087(14)
C38 0.059(2) 0.081(2) 0.0475(19) -0.0197(17) 0.0139(16) -0.0171(18)
C39 0.0384(19) 0.093(3) 0.095(3) -0.034(2) 0.0179(19) -0.0152(18)
C40 0.045(2) 0.074(2) 0.104(3) -0.021(2) -0.019(2) -0.0119(17)
C41 0.0550(19) 0.0500(17) 0.0533(18) -0.0137(14) -0.0144(15) -0.0047(14)
C42 0.074(2) 0.107(3) 0.0335(16) -0.0067(17) -0.0090(15) -0.061(2)
C43 0.0450(16) 0.0494(16) 0.0366(15) -0.0026(12) -0.0112(12) -0.0224(13)
C44 0.0451(16) 0.0498(16) 0.0378(15) -0.0035(13) -0.0106(12) -0.0186(13)
C45 0.084(2) 0.065(2) 0.0334(16) -0.0014(15) -0.0091(16) -0.0452(19)
C46 0.097(3) 0.084(3) 0.059(2) -0.038(2) 0.030(2) -0.060(2)
C47 0.063(2) 0.066(2) 0.117(4) -0.047(2) 0.023(2) -0.0283(19)
C48 0.053(2) 0.0509(19) 0.078(2) -0.0074(17) -0.0198(17) -0.0173(15)
C49 0.0335(13) 0.0298(13) 0.0260(12) -0.0059(10) -0.0041(10) -0.0048(10)
C50 0.0311(12) 0.0299(12) 0.0254(12) -0.0086(10) -0.0056(10) -0.0035(10)
C51 0.0351(13) 0.0285(12) 0.0265(12) -0.0081(10) -0.0049(10) -0.0052(10)
C52 0.0533(16) 0.0313(13) 0.0310(14) -0.0116(11) 0.0047(12) -0.0098(12)
C53 0.0686(19) 0.0366(15) 0.0380(15) -0.0133(12) 0.0091(14) -0.0194(14)
C54 0.0533(17) 0.0453(16) 0.0335(14) -0.0162(12) 0.0057(12) -0.0176(13)
C55 0.078(2) 0.0542(18) 0.0432(17) -0.0197(15) 0.0233(15) -0.0292(16)
C56 0.088(2) 0.072(2) 0.0472(19) -0.0288(17) 0.0320(17) -0.0294(19)
C57 0.071(2) 0.061(2) 0.0534(19) -0.0331(17) 0.0210(16) -0.0113(16)
C58 0.0479(16) 0.0483(16) 0.0390(15) -0.0220(13) 0.0037(12) -0.0090(13)
C59 0.0606(18) 0.0398(16) 0.0430(16) -0.0203(13) -0.0036(14) 0.0022(13)
C60 0.0566(17) 0.0285(13) 0.0408(15) -0.0105(12) -0.0068(13) -0.0015(12)
C61 0.0393(14) 0.0305(13) 0.0311(13) -0.0111(11) -0.0061(11) -0.0024(10)
C62 0.0475(15) 0.0287(13) 0.0305(13) -0.0052(10) -0.0044(11) -0.0074(11)
C63 0.0366(13) 0.0338(13) 0.0252(12) -0.0079(10) -0.0023(10) -0.0059(10)
C64 0.0350(13) 0.0324(13) 0.0269(12) -0.0101(10) -0.0049(10) -0.0054(10)
C65 0.0397(14) 0.0397(14) 0.0320(13) -0.0163(11) -0.0005(11) -0.0080(11)
C66 0.064(2) 0.069(2) 0.0516(19) 0.0090(16) -0.0207(16) -0.0365(17)
C67 0.0498(16) 0.0398(15) 0.0357(14) -0.0062(12) -0.0006(12) -0.0234(13)
C68 0.0550(18) 0.0523(18) 0.0466(17) -0.0127(14) 0.0005(14) -0.0191(15)
C69 0.088(3) 0.054(2) 0.069(2) 0.0042(18) -0.030(2) -0.0304(18)
C70 0.138(4) 0.079(3) 0.043(2) 0.003(2) -0.012(2) -0.070(3)
C71 0.143(4) 0.129(4) 0.052(2) -0.055(3) 0.049(3) -0.087(3)
C72 0.075(2) 0.066(2) 0.084(3) -0.041(2) 0.021(2) -0.0212(18)
C73 0.072(2) 0.0378(15) 0.0348(15) -0.0161(12) -0.0087(13) -0.0069(13)
C74 0.0595(18) 0.0365(14) 0.0334(14) -0.0177(12) -0.0097(13) -0.0062(12)
C75 0.0531(18) 0.0554(18) 0.0412(16) -0.0189(14) -0.0107(13) -0.0076(14)
C76 0.076(2) 0.0586(19) 0.0372(16) -0.0141(14) -0.0200(16) -0.0071(16)
C77 0.083(2) 0.062(2) 0.0322(16) -0.0194(14) -0.0001(16) -0.0179(17)
C78 0.064(2) 0.065(2) 0.0496(19) -0.0292(16) 0.0024(16) -0.0098(16)
C79 0.0569(19) 0.0509(17) 0.0505(18) -0.0269(14) -0.0138(14) -0.0026(14)
C80 0.0379(14) 0.0319(13) 0.0265(12) -0.0106(10) -0.0059(10) -0.0026(11)
C81 0.0318(13) 0.0321(13) 0.0298(12) -0.0142(10) -0.0040(10) -0.0031(10)
C82 0.0371(14) 0.0380(14) 0.0301(13) -0.0110(11) -0.0035(11) -0.0056(11)
C83 0.0384(15) 0.0426(15) 0.0382(15) -0.0143(12) 0.0015(11) -0.0107(12)
C84 0.0329(13) 0.0417(14) 0.0387(14) -0.0219(12) -0.0025(11) -0.0050(11)
C85 0.0306(14) 0.0574(17) 0.0537(17) -0.0314(15) -0.0019(12) -0.0069(12)
C86 0.0338(15) 0.0576(18) 0.0635(19) -0.0356(16) -0.0129(14) 0.0015(13)
C87 0.0458(16) 0.0374(14) 0.0491(16) -0.0257(13) -0.0190(13) 0.0085(12)
C88 0.0583(18) 0.0425(16) 0.0588(19) -0.0263(15) -0.0317(16) 0.0108(14)
C89 0.077(2) 0.0355(15) 0.0443(17) -0.0155(13) -0.0309(16) 0.0123(15)
C90 0.072(2) 0.0293(14) 0.0398(15) -0.0111(12) -0.0165(14) -0.0009(13)
C91 0.0494(16) 0.0288(13) 0.0378(14) -0.0155(11) -0.0149(12) 0.0036(11)
C92 0.0549(17) 0.0325(13) 0.0322(14) -0.0101(11) -0.0051(12) -0.0097(12)
C93 0.0409(14) 0.0326(13) 0.0354(14) -0.0112(11) -0.0078(11) -0.0070(11)
C94 0.0344(13) 0.0274(12) 0.0308(13) -0.0135(10) -0.0058(10) -0.0009(10)
C95 0.0364(14) 0.0313(13) 0.0358(13) -0.0188(11) -0.0086(11) 0.0008(10)
C96 0.0420(15) 0.0315(13) 0.0382(14) -0.0181(11) -0.0119(11) 0.0028(11)

loop_
_atom_type_symbol
_atom_type_description
_atom_type_scat_dispersion_real
_atom_type_scat_dispersion_imag
_atom_type_scat_source
C C 0.0033 0.0016 'International Tables Vol C Tables 4.2.6.8 and 6.1.1.4'
H H 0.0000 0.0000 'International Tables Vol C Tables 4.2.6.8 and 6.1.1.4'
O O 0.0106 0.0060 'International Tables Vol C Tables 4.2.6.8 and 6.1.1.4'
P P 0.1023 0.0942 'International Tables Vol C Tables 4.2.6.8 and 6.1.1.4'

loop_
_geom_angle_atom_site_label_1
_geom_angle_atom_site_label_2
_geom_angle_atom_site_label_3
_geom_angle
O9 P1 O8 116.85(11)
O9 P1 O7 116.27(10)
O8 P1 O7 102.95(10)
O9 P1 O1 114.88(9)
O8 P1 O1 100.00(10)
O7 P1 O1 103.67(9)
O11P P2 O12 96.4(4)
O11P P2 O10 113.7(3)
O12 P2 O10 116.00(10)
O11P P2 O2 111.5(3)
O12 P2 O2 115.83(10)
O10 P2 O2 103.75(10)
O12 P2 O11 120.65(15)
O10 P2 O11 100.10(14)
O2 P2 O11 97.39(12)
O15 P3 O14 110.42(10)
O15 P3 O13 117.40(10)
O14 P3 O13 106.78(9)
O15 P3 O3 117.22(9)
O14 P3 O3 104.72(10)
O13 P3 O3 98.89(9)
O19 P4 O17 111.21(10)
O19 P4 O18 115.59(10)
O17 P4 O18 107.93(10)
O19 P4 O5 117.42(10)
O17 P4 O5 101.74(9)
O18 P4 O5 101.56(9)
C1 O1 P1 124.66(14)
C2 O2 P2 124.92(13)
C3 O3 P3 123.44(14)
C49 O4 C4 115.88(17)
C5 O5 P4 123.70(13)
C80 O6 C6 116.37(17)
C7 O7 P1 118.78(15)
C14 O8 P1 121.3(2)
C14P O8 P1 120.1(5)
C21 O10 P2 122.13(16)
C28 O11 P2 119.5(3)
P2 O11P C28P 118.9(7)
C35 O13 P3 118.06(14)
C42 O14 P3 121.11(15)
C66 O17 P4 121.23(16)
C73 O18 P4 120.05(16)
O1 C1 C2 106.92(18)
O1 C1 C6 108.18(17)
C2 C1 C6 110.50(18)
O2 C2 C1 107.21(17)
O2 C2 C3 107.64(17)
C1 C2 C3 109.76(18)
O3 C3 C2 107.16(17)
O3 C3 C4 109.29(17)
C2 C3 C4 109.41(18)
O4 C4 C5 108.48(17)
O4 C4 C3 109.37(17)
C5 C4 C3 110.47(18)
O5 C5 C4 108.11(17)
O5 C5 C6 107.03(17)
C4 C5 C6 110.19(18)
O6 C6 C5 108.96(17)
O6 C6 C1 107.71(17)
C5 C6 C1 112.43(18)
O7 C7 C8 110.4(2)
C13 C8 C9 119.1(2)
C13 C8 C7 120.5(3)
C9 C8 C7 120.4(2)
C8 C9 C10 120.5(2)
C11 C10 C9 119.4(3)
C12 C11 C10 120.4(3)
C11 C12 C13 119.9(3)
C8 C13 C12 120.7(3)
O8 C14 C15 108.9(3)
C20 C15 C16 119.9(5)
C20 C15 C14 119.4(4)
C16 C15 C14 120.7(4)
C15 C16 C17 117.0(5)
C18 C17 C16 121.0(6)
C17 C18 C19 120.5(7)
C20 C19 C18 119.8(7)
C19 C20 C15 121.6(6)
O8 C14P C15P 112.6(9)
C16P C15P C20P 118.5(8)
C16P C15P C14P 122.2(9)
C20P C15P C14P 119.1(8)
C15P C16P C17P 123.7(10)
C16P C17P C18P 116.1(8)
C17P C18P C19P 122.4(6)
C20P C19P C18P 120.3(7)
C19P C20P C15P 118.9(8)
O10 C21 C22 111.2(2)
C23 C22 C27 118.7(3)
C23 C22 C21 119.9(2)
C27 C22 C21 121.4(2)
C22 C23 C24 120.6(3)
C25 C24 C23 120.7(3)
C24 C25 C26 119.3(3)
C27 C26 C25 120.6(3)
C26 C27 C22 120.2(3)
O11 C28 C29 109.8(3)
C34 C29 C30 118.7(4)
C34 C29 C28 117.7(4)
C30 C29 C28 123.5(4)
C29 C30 C31 121.0(4)
C32 C31 C30 118.3(4)
C31 C32 C33 120.8(4)
C34 C33 C32 120.4(4)
C33 C34 C29 120.8(4)
O11P C28P C29P 110.0(8)
C30P C29P C34P 120.0
C30P C29P C28P 119.6(5)
C34P C29P C28P 120.3(5)
C31P C30P C29P 120.0
C32P C31P C30P 120.0
C31P C32P C33P 120.0
C32P C33P C34P 120.0
C33P C34P C29P 120.0
O13 C35 C36 108.85(19)
C37 C36 C41 119.3(3)
C37 C36 C35 120.2(2)
C41 C36 C35 120.3(2)
C38 C37 C36 120.2(3)
C37 C38 C39 120.3(3)
C40 C39 C38 120.2(3)
C39 C40 C41 119.9(3)
C40 C41 C36 120.1(3)
O14 C42 C43 107.7(2)
C48 C43 C44 119.2(3)
C48 C43 C42 120.0(3)
C44 C43 C42 120.8(3)
C43 C44 C45 120.3(3)
C46 C45 C44 119.7(3)
C45 C46 C47 120.4(3)
C46 C47 C48 120.2(3)
C43 C48 C47 120.1(3)
O16 C49 O4 123.0(2)
O16 C49 C50 125.4(2)
O4 C49 C50 111.58(19)
C63 C50 C51 120.3(2)
C63 C50 C49 119.0(2)
C51 C50 C49 120.6(2)
C50 C51 C64 118.5(2)
C50 C51 C52 123.7(2)
C64 C51 C52 117.7(2)
C53 C52 C51 121.3(2)
C52 C53 C54 122.5(2)
C55 C54 C65 119.4(2)
C55 C54 C53 122.6(2)
C65 C54 C53 118.0(2)
C56 C55 C54 120.2(3)
C57 C56 C55 120.3(3)
C56 C57 C58 121.6(3)
C57 C58 C65 118.8(3)
C57 C58 C59 122.7(3)
C65 C58 C59 118.6(2)
C60 C59 C58 121.7(2)
C59 C60 C61 121.7(2)
C62 C61 C64 119.0(2)
C62 C61 C60 122.5(2)
C64 C61 C60 118.5(2)
C63 C62 C61 121.0(2)
C62 C63 C50 120.8(2)
C51 C64 C61 120.3(2)
C51 C64 C65 120.5(2)
C61 C64 C65 119.2(2)
C58 C65 C54 119.7(2)
C58 C65 C64 120.3(2)
C54 C65 C64 119.9(2)
O17 C66 C67 108.2(2)
C68 C67 C72 118.0(3)
C68 C67 C66 120.4(3)
C72 C67 C66 121.5(3)
C69 C68 C67 121.9(3)
C70 C69 C68 120.7(4)
C69 C70 C71 121.2(4)
C70 C71 C72 118.7(3)
C67 C72 C71 119.4(3)
O18 C73 C74 111.4(2)
C75 C74 C79 119.2(3)
C75 C74 C73 120.1(3)
C79 C74 C73 120.7(3)
C74 C75 C76 119.9(3)
C77 C76 C75 120.5(3)
C76 C77 C78 119.8(3)
C77 C78 C79 120.1(3)
C74 C79 C78 120.4(3)
O20 C80 O6 122.7(2)
O20 C80 C81 126.2(2)
O6 C80 C81 111.1(2)
C82 C81 C94 120.0(2)
C82 C81 C80 119.3(2)
C94 C81 C80 120.5(2)
C83 C82 C81 121.2(2)
C82 C83 C84 120.9(2)
C83 C84 C95 119.0(2)
C83 C84 C85 122.1(2)
C95 C84 C85 118.9(2)
C86 C85 C84 121.6(3)
C85 C86 C87 121.9(2)
C88 C87 C86 122.8(3)
C88 C87 C96 119.1(3)
C86 C87 C96 118.2(2)
C89 C88 C87 121.0(3)
C88 C89 C90 120.8(3)
C89 C90 C91 120.8(3)
C90 C91 C96 118.6(2)
C90 C91 C92 123.0(3)
C96 C91 C92 118.4(2)
C93 C92 C91 122.1(2)
C92 C93 C94 121.5(2)
C81 C94 C95 118.4(2)
C81 C94 C93 124.1(2)
C95 C94 C93 117.5(2)
C84 C95 C96 119.1(2)
C84 C95 C94 120.3(2)
C96 C95 C94 120.5(2)
C91 C96 C95 120.0(2)
C91 C96 C87 119.7(2)
C95 C96 C87 120.3(2)

loop_
_geom_bond_atom_site_label_1
_geom_bond_atom_site_label_2
_geom_bond_distance
P1 O9 1.4593(18)
P1 O8 1.5584(19)
P1 O7 1.5629(18)
P1 O1 1.5704(16)
P2 O11P 1.428(8)
P2 O12 1.4445(19)
P2 O10 1.5565(18)
P2 O2 1.5625(16)
P2 O11 1.620(3)
P3 O15 1.4562(17)
P3 O14 1.5631(17)
P3 O13 1.5672(16)
P3 O3 1.5722(17)
P4 O19 1.4454(18)
P4 O17 1.5643(16)
P4 O18 1.5696(18)
P4 O5 1.5801(16)
O1 C1 1.437(3)
O2 C2 1.453(3)
O3 C3 1.439(3)
O4 C49 1.361(3)
O4 C4 1.431(3)
O5 C5 1.442(2)
O6 C80 1.366(3)
O6 C6 1.440(3)
O7 C7 1.458(3)
O8 C14 1.408(5)
O8 C14P 1.440(14)
O10 C21 1.447(3)
O11 C28 1.441(4)
O11P C28P 1.453(13)
O13 C35 1.459(3)
O14 C42 1.465(3)
O16 C49 1.202(3)
O17 C66 1.437(3)
O18 C73 1.468(3)
O20 C80 1.200(3)
C1 C2 1.515(3)
C1 C6 1.521(3)
C2 C3 1.519(3)
C3 C4 1.520(3)
C4 C5 1.516(3)
C5 C6 1.517(3)
C7 C8 1.494(4)
C8 C13 1.378(3)
C8 C9 1.383(4)
C9 C10 1.392(4)
C10 C11 1.375(4)
C11 C12 1.374(4)
C12 C13 1.381(4)
C14 C15 1.495(6)
C15 C20 1.364(6)
C15 C16 1.378(6)
C16 C17 1.434(8)
C17 C18 1.334(9)
C18 C19 1.360(9)
C19 C20 1.354(9)
C14P C15P 1.518(11)
C15P C16P 1.357(10)
C15P C20P 1.389(9)
C16P C17P 1.357(10)
C17P C18P 1.364(9)
C18P C19P 1.362(9)
C19P C20P 1.353(10)
C21 C22 1.496(4)
C22 C23 1.373(4)
C22 C27 1.387(4)
C23 C24 1.379(4)
C24 C25 1.357(4)
C25 C26 1.378(4)
C26 C27 1.371(4)
C28 C29 1.503(5)
C29 C34 1.385(5)
C29 C30 1.382(6)
C30 C31 1.392(7)
C31 C32 1.376(8)
C32 C33 1.378(6)
C33 C34 1.349(7)
C28P C29P 1.496(12)
C29P C30P 1.3900
C29P C34P 1.3900
C30P C31P 1.3900
C31P C32P 1.3900
C32P C33P 1.3900
C33P C34P 1.3900
C35 C36 1.495(4)
C36 C37 1.378(4)
C36 C41 1.382(4)
C37 C38 1.368(4)
C38 C39 1.375(5)
C39 C40 1.363(5)
C40 C41 1.383(4)
C42 C43 1.484(4)
C43 C48 1.374(4)
C43 C44 1.379(3)
C44 C45 1.386(4)
C45 C46 1.361(5)
C46 C47 1.367(5)
C47 C48 1.381(5)
C49 C50 1.482(3)
C50 C63 1.398(3)
C50 C51 1.407(3)
C51 C64 1.417(3)
C51 C52 1.443(3)
C52 C53 1.344(3)
C53 C54 1.426(4)
C54 C55 1.399(3)
C54 C65 1.417(3)
C55 C56 1.384(4)
C56 C57 1.374(4)
C57 C58 1.392(4)
C58 C65 1.409(3)
C58 C59 1.434(4)
C59 C60 1.332(4)
C60 C61 1.438(3)
C61 C62 1.390(3)
C61 C64 1.425(3)
C62 C63 1.376(3)
C64 C65 1.434(3)
C66 C67 1.500(4)
C67 C68 1.366(4)
C67 C72 1.373(4)
C68 C69 1.359(4)
C69 C70 1.312(5)
C70 C71 1.366(6)
C71 C72 1.420(6)
C73 C74 1.502(4)
C74 C75 1.379(4)
C74 C79 1.378(4)
C75 C76 1.391(4)
C76 C77 1.366(4)
C77 C78 1.368(4)
C78 C79 1.390(4)
C80 C81 1.483(3)
C81 C82 1.398(3)
C81 C94 1.415(3)
C82 C83 1.375(3)
C83 C84 1.398(3)
C84 C95 1.420(3)
C84 C85 1.433(3)
C85 C86 1.330(4)
C86 C87 1.424(4)
C87 C88 1.392(4)
C87 C96 1.426(3)
C88 C89 1.373(4)
C89 C90 1.380(4)
C90 C91 1.408(3)
C91 C96 1.417(4)
C91 C92 1.421(4)
C92 C93 1.352(3)
C93 C94 1.438(3)
C94 C95 1.427(3)
C95 C96 1.423(3)

loop_
_geom_torsion_atom_site_label_1
_geom_torsion_atom_site_label_2
_geom_torsion_atom_site_label_3
_geom_torsion_atom_site_label_4
_geom_torsion
O9 P1 O1 C1 -6.4(2)
O8 P1 O1 C1 119.55(17)
O7 P1 O1 C1 -134.37(16)
O11P P2 O2 C2 -104.1(4)
O12 P2 O2 C2 4.8(2)
O10 P2 O2 C2 133.12(17)
O11 P2 O2 C2 -124.5(2)
O15 P3 O3 C3 5.3(2)
O14 P3 O3 C3 128.01(16)
O13 P3 O3 C3 -121.91(16)
O19 P4 O5 C5 -40.63(19)
O17 P4 O5 C5 -162.25(16)
O18 P4 O5 C5 86.43(17)
O9 P1 O7 C7 -48.6(2)
O8 P1 O7 C7 -177.70(19)
O1 P1 O7 C7 78.5(2)
O9 P1 O8 C14 -49.4(3)
O7 P1 O8 C14 79.4(3)
O1 P1 O8 C14 -174.0(3)
O9 P1 O8 C14P -101.6(8)
O7 P1 O8 C14P 27.1(8)
O1 P1 O8 C14P 133.8(8)
O11P P2 O10 C21 123.6(4)
O12 P2 O10 C21 13.1(2)
O2 P2 O10 C21 -115.1(2)
O11 P2 O10 C21 144.6(2)
O11P P2 O11 C28 49.3(9)
O12 P2 O11 C28 50.9(3)
O10 P2 O11 C28 -77.6(3)
O2 P2 O11 C28 176.9(3)
O12 P2 O11P C28P -172.5(7)
O10 P2 O11P C28P 65.4(8)
O2 P2 O11P C28P -51.4(8)
O11 P2 O11P C28P 6.1(6)
O15 P3 O13 C35 53.4(2)
O14 P3 O13 C35 -71.17(19)
O3 P3 O13 C35 -179.58(17)
O15 P3 O14 C42 -178.8(2)
O13 P3 O14 C42 -50.1(2)
O3 P3 O14 C42 54.2(2)
O19 P4 O17 C66 -177.2(2)
O18 P4 O17 C66 55.0(2)
O5 P4 O17 C66 -51.4(2)
O19 P4 O18 C73 -36.9(2)
O17 P4 O18 C73 88.31(18)
O5 P4 O18 C73 -165.16(16)
P1 O1 C1 C2 125.95(17)
P1 O1 C1 C6 -115.03(17)
P2 O2 C2 C1 -116.97(17)
P2 O2 C2 C3 125.00(17)
O1 C1 C2 O2 58.3(2)
C6 C1 C2 O2 -59.2(2)
O1 C1 C2 C3 174.97(16)
C6 C1 C2 C3 57.5(2)
P3 O3 C3 C2 -144.51(15)
P3 O3 C3 C4 97.03(19)
O2 C2 C3 O3 -62.7(2)
C1 C2 C3 O3 -179.09(16)
O2 C2 C3 C4 55.7(2)
C1 C2 C3 C4 -60.7(2)
C49 O4 C4 C5 -115.8(2)
C49 O4 C4 C3 123.62(19)
O3 C3 C4 O4 -63.0(2)
C2 C3 C4 O4 179.97(17)
O3 C3 C4 C5 177.69(17)
C2 C3 C4 C5 60.6(2)
P4 O5 C5 C4 -119.36(17)
P4 O5 C5 C6 121.97(17)
O4 C4 C5 O5 66.7(2)
C3 C4 C5 O5 -173.42(17)
O4 C4 C5 C6 -176.65(16)
C3 C4 C5 C6 -56.8(2)
C80 O6 C6 C5 110.5(2)
C80 O6 C6 C1 -127.27(19)
O5 C5 C6 O6 -69.3(2)
C4 C5 C6 O6 173.34(16)
O5 C5 C6 C1 171.33(17)
C4 C5 C6 C1 54.0(2)
O1 C1 C6 O6 68.5(2)
C2 C1 C6 O6 -174.73(17)
O1 C1 C6 C5 -171.41(17)
C2 C1 C6 C5 -54.7(2)
P1 O7 C7 C8 -179.63(18)
O7 C7 C8 C13 -65.7(3)
O7 C7 C8 C9 118.3(3)
C13 C8 C9 C10 -0.4(4)
C7 C8 C9 C10 175.7(2)
C8 C9 C10 C11 0.3(4)
C9 C10 C11 C12 -0.2(4)
C10 C11 C12 C13 0.3(4)
C9 C8 C13 C12 0.5(4)
C7 C8 C13 C12 -175.6(3)
C11 C12 C13 C8 -0.4(4)
C14P O8 C14 C15 -55.9(7)
P1 O8 C14 C15 -158.5(3)
O8 C14 C15 C20 99.0(5)
O8 C14 C15 C16 -80.5(6)
C20 C15 C16 C17 1.9(9)
C14 C15 C16 C17 -178.6(5)
C15 C16 C17 C18 1.9(10)
C16 C17 C18 C19 -2.7(10)
C17 C18 C19 C20 -0.5(10)
C18 C19 C20 C15 4.5(10)
C16 C15 C20 C19 -5.2(9)
C14 C15 C20 C19 175.3(6)
C14 O8 C14P C15P 80.7(11)
P1 O8 C14P C15P -173.8(7)
O8 C14P C15P C16P -31.4(17)
O8 C14P C15P C20P 154.4(10)
C20P C15P C16P C17P -3.4(18)
C14P C15P C16P C17P -177.7(11)
C15P C16P C17P C18P 2.1(17)
C16P C17P C18P C19P 1.2(11)
C17P C18P C19P C20P -3.0(10)
C18P C19P C20P C15P 1.6(12)
C16P C15P C20P C19P 1.5(14)
C14P C15P C20P C19P 175.9(9)
P2 O10 C21 C22 146.6(2)
O10 C21 C22 C23 134.1(3)
O10 C21 C22 C27 -49.7(4)
C27 C22 C23 C24 -2.1(4)
C21 C22 C23 C24 174.2(3)
C22 C23 C24 C25 2.3(5)
C23 C24 C25 C26 -0.8(5)
C24 C25 C26 C27 -1.0(5)
C25 C26 C27 C22 1.2(5)
C23 C22 C27 C26 0.4(4)
C21 C22 C27 C26 -175.9(3)
P2 O11 C28 C29 -153.4(3)
O11 C28 C29 C34 173.8(4)
O11 C28 C29 C30 -6.3(5)
C34 C29 C30 C31 0.0(6)
C28 C29 C30 C31 -179.9(4)
C29 C30 C31 C32 -0.3(5)
C30 C31 C32 C33 0.5(6)
C31 C32 C33 C34 -0.5(7)
C32 C33 C34 C29 0.2(7)
C30 C29 C34 C33 0.1(6)
C28 C29 C34 C33 179.9(4)
P2 O11P C28P C29P -175.8(5)
O11P C28P C29P C30P -119.8(7)
O11P C28P C29P C34P 57.7(8)
C34P C29P C30P C31P 0.0
C28P C29P C30P C31P 177.5(8)
C29P C30P C31P C32P 0.0
C30P C31P C32P C33P 0.0
C31P C32P C33P C34P 0.0
C32P C33P C34P C29P 0.0
C30P C29P C34P C33P 0.0
C28P C29P C34P C33P -177.5(8)
P3 O13 C35 C36 163.58(17)
O13 C35 C36 C37 60.3(3)
O13 C35 C36 C41 -123.7(3)
C41 C36 C37 C38 -0.9(4)
C35 C36 C37 C38 175.1(3)
C36 C37 C38 C39 -0.8(5)
C37 C38 C39 C40 1.3(6)
C38 C39 C40 C41 -0.2(6)
C39 C40 C41 C36 -1.5(5)
C37 C36 C41 C40 2.1(4)
C35 C36 C41 C40 -173.9(3)
P3 O14 C42 C43 -147.0(2)
O14 C42 C43 C48 80.0(3)
O14 C42 C43 C44 -98.0(3)
C48 C43 C44 C45 1.0(4)
C42 C43 C44 C45 179.0(2)
C43 C44 C45 C46 -0.7(4)
C44 C45 C46 C47 -0.4(4)
C45 C46 C47 C48 1.1(5)
C44 C43 C48 C47 -0.3(4)
C42 C43 C48 C47 -178.3(3)
C46 C47 C48 C43 -0.8(5)
C4 O4 C49 O16 -5.9(3)
C4 O4 C49 C50 176.05(17)
O16 C49 C50 C63 -148.1(2)
O4 C49 C50 C63 29.9(3)
O16 C49 C50 C51 28.8(4)
O4 C49 C50 C51 -153.2(2)
C63 C50 C51 C64 1.9(3)
C49 C50 C51 C64 -175.0(2)
C63 C50 C51 C52 -175.5(2)
C49 C50 C51 C52 7.6(3)
C50 C51 C52 C53 178.8(2)
C64 C51 C52 C53 1.4(4)
C51 C52 C53 C54 1.3(4)
C52 C53 C54 C55 178.4(3)
C52 C53 C54 C65 -2.5(4)
C65 C54 C55 C56 0.6(5)
C53 C54 C55 C56 179.7(3)
C54 C55 C56 C57 -0.3(5)
C55 C56 C57 C58 -0.7(5)
C56 C57 C58 C65 1.5(5)
C56 C57 C58 C59 -179.2(3)
C57 C58 C59 C60 179.4(3)
C65 C58 C59 C60 -1.3(4)
C58 C59 C60 C61 2.4(4)
C59 C60 C61 C62 179.5(3)
C59 C60 C61 C64 -1.6(4)
C64 C61 C62 C63 1.5(4)
C60 C61 C62 C63 -179.6(2)
C61 C62 C63 C50 0.4(4)
C51 C50 C63 C62 -2.1(3)
C49 C50 C63 C62 174.9(2)
C50 C51 C64 C61 0.0(3)
C52 C51 C64 C61 177.5(2)
C50 C51 C64 C65 179.6(2)
C52 C51 C64 C65 -2.8(3)
C62 C61 C64 C51 -1.6(3)
C60 C61 C64 C51 179.4(2)
C62 C61 C64 C65 178.7(2)
C60 C61 C64 C65 -0.2(3)
C57 C58 C65 C54 -1.2(4)
C59 C58 C65 C54 179.5(2)
C57 C58 C65 C64 178.8(3)
C59 C58 C65 C64 -0.6(4)
C55 C54 C65 C58 0.2(4)
C53 C54 C65 C58 -179.0(2)
C55 C54 C65 C64 -179.8(2)
C53 C54 C65 C64 1.1(4)
C51 C64 C65 C58 -178.4(2)
C61 C64 C65 C58 1.3(4)
C51 C64 C65 C54 1.6(4)
C61 C64 C65 C54 -178.8(2)
P4 O17 C66 C67 -166.88(19)
O17 C66 C67 C68 -66.8(4)
O17 C66 C67 C72 111.9(3)
C72 C67 C68 C69 0.6(4)
C66 C67 C68 C69 179.3(3)
C67 C68 C69 C70 0.7(5)
C68 C69 C70 C71 -1.0(5)
C69 C70 C71 C72 0.0(6)
C68 C67 C72 C71 -1.6(4)
C66 C67 C72 C71 179.8(3)
C70 C71 C72 C67 1.3(5)
P4 O18 C73 C74 -89.1(2)
O18 C73 C74 C75 94.0(3)
O18 C73 C74 C79 -86.2(3)
C79 C74 C75 C76 1.8(4)
C73 C74 C75 C76 -178.4(2)
C74 C75 C76 C77 -0.5(4)
C75 C76 C77 C78 -0.7(5)
C76 C77 C78 C79 0.5(5)
C75 C74 C79 C78 -1.9(4)
C73 C74 C79 C78 178.2(2)
C77 C78 C79 C74 0.8(4)
C6 O6 C80 O20 0.2(3)
C6 O6 C80 C81 178.53(18)
O20 C80 C81 C82 153.8(2)
O6 C80 C81 C82 -24.5(3)
O20 C80 C81 C94 -22.4(4)
O6 C80 C81 C94 159.4(2)
C94 C81 C82 C83 2.8(4)
C80 C81 C82 C83 -173.4(2)
C81 C82 C83 C84 -1.2(4)
C82 C83 C84 C95 -1.3(4)
C82 C83 C84 C85 179.3(2)
C83 C84 C85 C86 179.1(2)
C95 C84 C85 C86 -0.2(4)
C84 C85 C86 C87 -1.6(4)
C85 C86 C87 C88 -176.9(3)
C85 C86 C87 C96 2.0(4)
C86 C87 C88 C89 178.8(2)
C96 C87 C88 C89 -0.1(4)
C87 C88 C89 C90 0.0(4)
C88 C89 C90 C91 0.5(4)
C89 C90 C91 C96 -0.8(4)
C89 C90 C91 C92 -179.9(2)
C90 C91 C92 C93 179.9(2)
C96 C91 C92 C93 0.8(4)
C91 C92 C93 C94 -1.5(4)
C82 C81 C94 C95 -1.7(3)
C80 C81 C94 C95 174.4(2)
C82 C81 C94 C93 175.3(2)
C80 C81 C94 C93 -8.5(3)
C92 C93 C94 C81 -177.1(2)
C92 C93 C94 C95 0.0(3)
C83 C84 C95 C96 -177.8(2)
C85 C84 C95 C96 1.5(3)
C83 C84 C95 C94 2.3(3)
C85 C84 C95 C94 -178.3(2)
C81 C94 C95 C84 -0.8(3)
C93 C94 C95 C84 -178.1(2)
C81 C94 C95 C96 179.4(2)
C93 C94 C95 C96 2.1(3)
C90 C91 C96 C95 -177.8(2)
C92 C91 C96 C95 1.3(3)
C90 C91 C96 C87 0.6(3)
C92 C91 C96 C87 179.8(2)
C84 C95 C96 C91 177.4(2)
C94 C95 C96 C91 -2.8(3)
C84 C95 C96 C87 -1.1(3)
C94 C95 C96 C87 178.8(2)
C88 C87 C96 C91 -0.2(3)
C86 C87 C96 C91 -179.1(2)
C88 C87 C96 C95 178.3(2)
C86 C87 C96 C95 -0.7(3)
